data_7216847
loop_
_publ_author_name
'Hu, Fei-Long'
'Wang, Shu-Long'
'Wu, Bing'
'Yu, Hong'
'Wang, Fan'
'Lang, Jian-Ping'

_publ_section_title
;
 Ligand geometry-directed assembly of seven entangled coordination
 polymers
;
_journal_issue 28
_journal_name_full CrystEngComm
_journal_page_first 6354
_journal_paper_doi 10.1039/c3ce42545b
_journal_volume 16
_journal_year 2014
_chemical_formula_sum 'C64 H44 Mn2 N8 O10'
_chemical_formula_weight 1194.95
_chemical_name_systematic
; 
 ? 
;
_space_group_IT_number 2
_symmetry_cell_setting triclinic
_symmetry_space_group_name_Hall '-P 1'
_symmetry_space_group_name_H-M 'P -1'
_atom_sites_solution_hydrogens geom
_atom_sites_solution_primary direct
_atom_sites_solution_secondary difmap
_audit_creation_method SHELXL-97
_cell_angle_alpha 79.265(12)
_cell_angle_beta 80.064(12)
_cell_angle_gamma 72.401(12)
_cell_formula_units_Z 2
_cell_length_a 13.600(12)
_cell_length_b 16.319(14)
_cell_length_c 16.769(14)
_cell_measurement_reflns_used 1883
_cell_measurement_temperature 293(2)
_cell_measurement_theta_max 21.33
_cell_measurement_theta_min 2.37
_cell_volume 3458(5)
_computing_cell_refinement 'Bruker SMART'
_computing_data_collection 'Bruker SMART'
_computing_data_reduction 'Bruker SHELXTL'
_computing_molecular_graphics 'Bruker SHELXTL'
_computing_publication_material 'Bruker SHELXTL'
_computing_structure_refinement 'SHELXL-97 (Sheldrick, 1997)'
_computing_structure_solution 'SHELXS-97 (Sheldrick, 1990)'
_diffrn_ambient_temperature 293(2)
_diffrn_measured_fraction_theta_full 0.984
_diffrn_measured_fraction_theta_max 0.984
_diffrn_measurement_device_type 'Bruker ApexII'
_diffrn_measurement_method 'phi and omega scans'
_diffrn_radiation_monochromator graphite
_diffrn_radiation_source 'fine-focus sealed tube'
_diffrn_radiation_type MoK\a
_diffrn_radiation_wavelength 0.71073
_diffrn_reflns_av_R_equivalents 0.0446
_diffrn_reflns_av_sigmaI/netI 0.1094
_diffrn_reflns_limit_h_max 16
_diffrn_reflns_limit_h_min -15
_diffrn_reflns_limit_k_max 19
_diffrn_reflns_limit_k_min -14
_diffrn_reflns_limit_l_max 19
_diffrn_reflns_limit_l_min -19
_diffrn_reflns_number 19684
_diffrn_reflns_theta_full 25.01
_diffrn_reflns_theta_max 25.01
_diffrn_reflns_theta_min 1.58
_diffrn_standards_decay_% 0
_diffrn_standards_interval_count 0
_diffrn_standards_interval_time 0
_diffrn_standards_number 0
_exptl_absorpt_coefficient_mu 0.421
_exptl_absorpt_correction_T_max 0.9205
_exptl_absorpt_correction_T_min 0.9130
_exptl_absorpt_correction_type multi-scan
_exptl_absorpt_process_details 'SADABS, (Sheldrick 2008)'
_exptl_crystal_colour yellow
_exptl_crystal_density_diffrn 1.147
_exptl_crystal_density_method 'not measured'
_exptl_crystal_description Block
_exptl_crystal_F_000 1228
_exptl_crystal_size_max 0.22
_exptl_crystal_size_mid 0.21
_exptl_crystal_size_min 0.20
_platon_squeeze_details
;
;
_refine_diff_density_max 0.237
_refine_diff_density_min -0.289
_refine_diff_density_rms 0.058
_refine_ls_extinction_method none
_refine_ls_goodness_of_fit_ref 0.991
_refine_ls_hydrogen_treatment constr
_refine_ls_matrix_type full
_refine_ls_number_parameters 757
_refine_ls_number_reflns 12006
_refine_ls_number_restraints 0
_refine_ls_restrained_S_all 0.991
_refine_ls_R_factor_all 0.1164
_refine_ls_R_factor_gt 0.0561
_refine_ls_shift/su_max 0.001
_refine_ls_shift/su_mean 0.000
_refine_ls_structure_factor_coef Fsqd
_refine_ls_weighting_details 'calc w=1/[\s^2^(Fo^2^)+(0.0130P)^2^+0.0000P] where P=(Fo^2^+2Fc^2^)/3'
_refine_ls_weighting_scheme calc
_refine_ls_wR_factor_gt 0.0931
_refine_ls_wR_factor_ref 0.1031
_reflns_number_gt 5959
_reflns_number_total 12006
_reflns_threshold_expression >2sigma(I)
_cod_data_source_file c3ce42545b2.cif
_cod_data_source_block 4
_cod_depositor_comments
;
The following automatic conversions were performed:

'_symmetry_cell_setting' value 'Triclinic' changed to 'triclinic'
according to
/usr/data/users/saulius/crontab/automatic-downloads/rss-feeds/RSC/lib/dictionaries/cif_core.dic
dictionary named 'cif_core.dic' version 2.4.2 from 2011-04-26.

Automatic conversion script
Id: cif_fix_values 2281 2013-09-26 08:29:07Z andrius 
;
_cod_original_sg_symbol_H-M P-1
_cod_database_code 7216847

loop_
_symmetry_equiv_pos_as_xyz
'x, y, z'
'-x, -y, -z'

loop_
_atom_site_label
_atom_site_type_symbol
_atom_site_fract_x
_atom_site_fract_y
_atom_site_fract_z
_atom_site_U_iso_or_equiv
_atom_site_adp_type
_atom_site_occupancy
_atom_site_symmetry_multiplicity
_atom_site_calc_flag
_atom_site_refinement_flags
Mn1 Mn 0.12442(4) 0.12986(4) 0.26809(3) 0.03289(17) Uani 1 1 d .
Mn2 Mn -0.88500(4) 0.63022(4) 0.75517(3) 0.03186(17) Uani 1 1 d .
N1 N -0.7967(2) -0.27038(19) 0.73889(19) 0.0398(9) Uani 1 1 d .
N2 N -0.6815(2) -0.1979(2) 0.68786(19) 0.0387(8) Uani 1 1 d .
N3 N -0.0967(3) -0.0251(2) 0.3223(2) 0.0424(9) Uani 1 1 d .
N4 N 0.0274(2) 0.0403(2) 0.2772(2) 0.0420(9) Uani 1 1 d .
N5 N 0.2237(2) 0.2183(2) 0.2601(2) 0.0456(9) Uani 1 1 d .
N6 N 0.3455(2) 0.2849(2) 0.21065(19) 0.0404(9) Uani 1 1 d .
N7 N 0.8902(2) 0.4797(2) -0.18744(19) 0.0390(9) Uani 1 1 d .
N8 N 1.0164(2) 0.5398(2) -0.2387(2) 0.0441(9) Uani 1 1 d .
O1 O -0.02497(19) 0.29432(16) 0.33981(14) 0.0414(7) Uani 1 1 d .
O2 O 0.04048(19) 0.15560(16) 0.38726(14) 0.0398(7) Uani 1 1 d .
O3 O -0.3192(2) 0.26451(17) 0.67664(15) 0.0577(9) Uani 1 1 d .
O4 O -0.74241(19) 0.52718(16) 0.80203(15) 0.0444(7) Uani 1 1 d .
O5 O -0.7558(2) 0.55401(16) 0.67008(15) 0.0456(8) Uani 1 1 d .
O6 O 0.04118(19) 0.21102(17) 0.17109(15) 0.0470(8) Uani 1 1 d .
O7 O -0.0341(2) 0.34797(16) 0.12427(14) 0.0426(7) Uani 1 1 d .
O8 O 0.3437(2) 0.26287(16) -0.15677(15) 0.0521(8) Uani 1 1 d .
O9 O 0.26605(19) 0.01458(16) 0.30908(15) 0.0449(7) Uani 1 1 d .
O10 O 0.2429(2) 0.05158(17) 0.17864(15) 0.0485(8) Uani 1 1 d .
C1 C -0.7062(3) 0.5142(2) 0.7289(2) 0.0328(10) Uani 1 1 d .
C2 C -0.6017(3) 0.4507(2) 0.7121(2) 0.0330(10) Uani 1 1 d .
C3 C -0.5651(3) 0.4305(3) 0.6346(2) 0.0465(12) Uani 1 1 d .
H3 H -0.6044 0.4574 0.5919 0.056 Uiso 1 1 calc R
C4 C -0.4694(3) 0.3700(3) 0.6197(2) 0.0533(13) Uani 1 1 d .
H4 H -0.4447 0.3558 0.5673 0.064 Uiso 1 1 calc R
C5 C -0.4125(3) 0.3317(3) 0.6829(2) 0.0425(11) Uani 1 1 d .
C6 C -0.4468(3) 0.3522(2) 0.7600(2) 0.0426(11) Uani 1 1 d .
H6 H -0.4063 0.3269 0.8022 0.051 Uiso 1 1 calc R
C7 C -0.5433(3) 0.4117(2) 0.7742(2) 0.0433(11) Uani 1 1 d .
H7 H -0.5683 0.4251 0.8268 0.052 Uiso 1 1 calc R
C8 C -0.2507(3) 0.2592(3) 0.6035(2) 0.0424(11) Uani 1 1 d .
C9 C -0.2340(3) 0.3325(3) 0.5528(2) 0.0463(12) Uani 1 1 d .
H9 H -0.2717 0.3878 0.5640 0.056 Uiso 1 1 calc R
C10 C -0.1594(3) 0.3210(2) 0.4848(2) 0.0403(11) Uani 1 1 d .
H10 H -0.1483 0.3694 0.4495 0.048 Uiso 1 1 calc R
C11 C -0.1014(3) 0.2392(2) 0.4686(2) 0.0324(9) Uani 1 1 d .
C12 C -0.1176(3) 0.1670(2) 0.5219(2) 0.0416(11) Uani 1 1 d .
H12 H -0.0778 0.1116 0.5122 0.050 Uiso 1 1 calc R
C13 C -0.1938(3) 0.1774(3) 0.5903(2) 0.0450(11) Uani 1 1 d .
H13 H -0.2051 0.1293 0.6259 0.054 Uiso 1 1 calc R
C14 C -0.0228(3) 0.2289(3) 0.3928(2) 0.0327(9) Uani 1 1 d .
C15 C 0.3004(3) 0.3121(3) 0.2824(3) 0.0590(13) Uani 1 1 d .
H15 H 0.3172 0.3517 0.3072 0.071 Uiso 1 1 calc R
C16 C 0.2262(3) 0.2713(3) 0.3119(3) 0.0548(13) Uani 1 1 d .
H16 H 0.1829 0.2788 0.3609 0.066 Uiso 1 1 calc R
C17 C 0.2975(3) 0.2267(3) 0.1988(3) 0.0489(12) Uani 1 1 d .
H17 H 0.3142 0.1969 0.1539 0.059 Uiso 1 1 calc R
C18 C 0.4251(3) 0.3141(2) 0.1543(2) 0.0396(10) Uani 1 1 d .
C19 C 0.5004(3) 0.3362(2) 0.1836(2) 0.0412(11) Uani 1 1 d .
H19 H 0.5006 0.3311 0.2397 0.049 Uiso 1 1 calc R
C20 C 0.5766(3) 0.3662(2) 0.1300(2) 0.0406(10) Uani 1 1 d .
H20 H 0.6260 0.3830 0.1502 0.049 Uiso 1 1 calc R
C21 C 0.5786(3) 0.3709(2) 0.0453(2) 0.0398(10) Uani 1 1 d .
C22 C 0.5017(3) 0.3459(3) 0.0176(3) 0.0541(12) Uani 1 1 d .
H22 H 0.5027 0.3480 -0.0383 0.065 Uiso 1 1 calc R
C23 C 0.4249(3) 0.3184(3) 0.0707(2) 0.0543(12) Uani 1 1 d .
H23 H 0.3740 0.3030 0.0511 0.065 Uiso 1 1 calc R
C24 C 0.6610(3) 0.4000(2) -0.0133(2) 0.0377(10) Uani 1 1 d .
C25 C 0.7605(3) 0.3883(3) 0.0062(2) 0.0476(11) Uani 1 1 d .
H25 H 0.7759 0.3633 0.0588 0.057 Uiso 1 1 calc R
C26 C 0.8365(3) 0.4130(2) -0.0503(2) 0.0480(12) Uani 1 1 d .
H26 H 0.9027 0.4037 -0.0365 0.058 Uiso 1 1 calc R
C27 C 0.8126(3) 0.4517(2) -0.1281(2) 0.0374(10) Uani 1 1 d .
C28 C 0.7151(3) 0.4649(2) -0.1493(2) 0.0425(11) Uani 1 1 d .
H28 H 0.6998 0.4907 -0.2017 0.051 Uiso 1 1 calc R
C29 C 0.6404(3) 0.4393(2) -0.0922(2) 0.0433(11) Uani 1 1 d .
H29 H 0.5744 0.4485 -0.1065 0.052 Uiso 1 1 calc R
C30 C 0.9624(3) 0.5137(3) -0.1710(3) 0.0449(11) Uani 1 1 d .
H30 H 0.9725 0.5181 -0.1186 0.054 Uiso 1 1 calc R
C31 C 0.9770(3) 0.5213(3) -0.3016(3) 0.0483(11) Uani 1 1 d .
H31 H 1.0005 0.5323 -0.3569 0.058 Uiso 1 1 calc R
C32 C 0.8993(3) 0.4848(3) -0.2710(2) 0.0487(12) Uani 1 1 d .
H32 H 0.8598 0.4667 -0.3006 0.058 Uiso 1 1 calc R
C33 C 0.4561(3) 0.1775(3) -0.2507(2) 0.0454(11) Uani 1 1 d .
H33 H 0.4142 0.2094 -0.2906 0.054 Uiso 1 1 calc R
C34 C 0.4298(3) 0.1928(2) -0.1706(2) 0.0402(11) Uani 1 1 d .
C35 C 0.2724(3) 0.2618(3) -0.0865(2) 0.0358(10) Uani 1 1 d .
C36 C 0.2563(3) 0.1866(2) -0.0405(2) 0.0424(11) Uani 1 1 d .
H36 H 0.2962 0.1325 -0.0537 0.051 Uiso 1 1 calc R
C37 C 0.1796(3) 0.1933(2) 0.0259(2) 0.0357(10) Uani 1 1 d .
H37 H 0.1692 0.1429 0.0581 0.043 Uiso 1 1 calc R
C38 C 0.1176(3) 0.2736(2) 0.0455(2) 0.0285(9) Uani 1 1 d .
C39 C 0.1347(3) 0.3474(2) -0.0033(2) 0.0360(10) Uani 1 1 d .
H39 H 0.0927 0.4017 0.0078 0.043 Uiso 1 1 calc R
C40 C 0.2125(3) 0.3420(2) -0.0680(2) 0.0388(10) Uani 1 1 d .
H40 H 0.2246 0.3923 -0.0991 0.047 Uiso 1 1 calc R
C41 C 0.0357(3) 0.2777(3) 0.1187(2) 0.0333(10) Uani 1 1 d .
C42 C -0.0433(3) 0.0272(3) 0.3381(2) 0.0437(11) Uani 1 1 d .
H42 H -0.0556 0.0509 0.3865 0.052 Uiso 1 1 calc R
C43 C 0.0175(3) -0.0053(3) 0.2182(3) 0.0557(13) Uani 1 1 d .
H43 H 0.0582 -0.0084 0.1677 0.067 Uiso 1 1 calc R
C44 C -0.0590(4) -0.0445(3) 0.2440(3) 0.0613(13) Uani 1 1 d .
H44 H -0.0815 -0.0775 0.2152 0.074 Uiso 1 1 calc R
C45 C -0.1814(3) -0.0510(3) 0.3754(3) 0.0453(11) Uani 1 1 d .
C46 C -0.1847(4) -0.0575(3) 0.4584(3) 0.0696(15) Uani 1 1 d .
H46 H -0.1325 -0.0465 0.4804 0.084 Uiso 1 1 calc R
C47 C -0.2669(4) -0.0808(3) 0.5096(3) 0.0761(16) Uani 1 1 d .
H47 H -0.2696 -0.0845 0.5660 0.091 Uiso 1 1 calc R
C48 C -0.3442(3) -0.0983(3) 0.4784(3) 0.0463(11) Uani 1 1 d .
C49 C -0.3372(3) -0.0932(3) 0.3944(3) 0.0599(13) Uani 1 1 d .
H49 H -0.3880 -0.1062 0.3722 0.072 Uiso 1 1 calc R
C50 C -0.2570(3) -0.0695(3) 0.3427(3) 0.0589(13) Uani 1 1 d .
H50 H -0.2539 -0.0661 0.2864 0.071 Uiso 1 1 calc R
C51 C -0.4330(3) -0.1232(3) 0.5341(2) 0.0441(11) Uani 1 1 d .
C52 C -0.4528(3) -0.1133(3) 0.6151(3) 0.0500(12) Uani 1 1 d .
H52 H -0.4105 -0.0895 0.6364 0.060 Uiso 1 1 calc R
C53 C -0.5338(3) -0.1375(3) 0.6662(3) 0.0505(12) Uani 1 1 d .
H53 H -0.5453 -0.1304 0.7211 0.061 Uiso 1 1 calc R
C54 C -0.5968(3) -0.1721(3) 0.6353(2) 0.0406(11) Uani 1 1 d .
C55 C -0.5776(4) -0.1845(4) 0.5549(3) 0.0865(18) Uani 1 1 d .
H55 H -0.6202 -0.2081 0.5339 0.104 Uiso 1 1 calc R
C56 C -0.4945(4) -0.1619(4) 0.5047(3) 0.090(2) Uani 1 1 d .
H56 H -0.4800 -0.1728 0.4508 0.108 Uiso 1 1 calc R
C57 C -0.7371(3) -0.1613(3) 0.7551(3) 0.0473(11) Uani 1 1 d .
H57 H -0.7282 -0.1153 0.7757 0.057 Uiso 1 1 calc R
C58 C -0.8075(3) -0.2062(3) 0.7851(2) 0.0433(11) Uani 1 1 d .
H58 H -0.8565 -0.1952 0.8307 0.052 Uiso 1 1 calc R
C59 C -0.7197(3) -0.2642(3) 0.6802(2) 0.0428(11) Uani 1 1 d .
H59 H -0.6951 -0.2998 0.6395 0.051 Uiso 1 1 calc R
C60 C 0.2938(3) 0.0056(2) 0.2347(3) 0.0387(10) Uani 1 1 d .
C61 C 0.3921(3) -0.0637(2) 0.2117(2) 0.0341(10) Uani 1 1 d .
C62 C 0.4220(3) -0.0794(2) 0.1320(2) 0.0472(12) Uani 1 1 d .
H62 H 0.3817 -0.0457 0.0918 0.057 Uiso 1 1 calc R
C63 C 0.5104(3) -0.1440(3) 0.1100(2) 0.0529(13) Uani 1 1 d .
H63 H 0.5290 -0.1544 0.0560 0.063 Uiso 1 1 calc R
C64 C 0.4540(3) -0.1139(2) 0.2704(2) 0.0455(11) Uani 1 1 d .
H64 H 0.4344 -0.1045 0.3246 0.055 Uiso 1 1 calc R

loop_
_atom_site_aniso_label
_atom_site_aniso_U_11
_atom_site_aniso_U_22
_atom_site_aniso_U_33
_atom_site_aniso_U_23
_atom_site_aniso_U_13
_atom_site_aniso_U_12
Mn1 0.0239(3) 0.0336(4) 0.0363(4) -0.0040(3) 0.0085(3) -0.0083(3)
Mn2 0.0243(4) 0.0317(4) 0.0354(4) -0.0047(3) 0.0065(3) -0.0073(3)
N1 0.032(2) 0.034(2) 0.049(2) -0.0026(16) 0.0103(17) -0.0139(16)
N2 0.038(2) 0.039(2) 0.042(2) -0.0038(16) 0.0032(17) -0.0204(17)
N3 0.042(2) 0.035(2) 0.052(2) 0.0001(17) -0.0003(19) -0.0205(18)
N4 0.032(2) 0.045(2) 0.048(2) -0.0035(18) 0.0063(17) -0.0182(17)
N5 0.032(2) 0.045(2) 0.058(2) -0.0023(19) 0.0093(18) -0.0174(17)
N6 0.033(2) 0.044(2) 0.047(2) -0.0085(17) 0.0041(17) -0.0184(17)
N7 0.034(2) 0.040(2) 0.043(2) -0.0023(16) 0.0051(17) -0.0178(17)
N8 0.039(2) 0.046(2) 0.045(2) -0.0017(17) 0.0097(18) -0.0187(18)
O1 0.0376(17) 0.0417(17) 0.0364(15) 0.0056(13) 0.0055(13) -0.0107(13)
O2 0.0331(17) 0.0379(17) 0.0396(16) -0.0107(13) 0.0114(13) -0.0025(14)
O3 0.0381(18) 0.073(2) 0.0347(16) -0.0010(14) 0.0105(14) 0.0129(15)
O4 0.0363(17) 0.0482(18) 0.0404(16) -0.0136(13) 0.0065(14) -0.0015(14)
O5 0.0318(17) 0.0511(18) 0.0424(17) -0.0061(14) -0.0053(14) 0.0055(14)
O6 0.0356(17) 0.0495(19) 0.0464(17) 0.0050(14) 0.0034(14) -0.0096(14)
O7 0.0333(17) 0.0431(18) 0.0405(16) -0.0072(13) 0.0101(13) -0.0021(14)
O8 0.0389(17) 0.0490(18) 0.0439(17) -0.0020(13) 0.0179(14) 0.0086(14)
O9 0.0361(17) 0.0524(18) 0.0379(16) -0.0179(14) 0.0061(14) 0.0008(14)
O10 0.0323(17) 0.0530(19) 0.0436(17) 0.0002(14) -0.0002(14) 0.0060(14)
C1 0.030(2) 0.025(2) 0.041(2) -0.0083(19) -0.001(2) -0.0043(18)
C2 0.024(2) 0.039(2) 0.033(2) -0.0053(18) -0.0001(18) -0.0062(18)
C3 0.034(3) 0.062(3) 0.033(2) -0.005(2) -0.002(2) 0.001(2)
C4 0.036(3) 0.074(3) 0.033(2) -0.016(2) 0.005(2) 0.010(2)
C5 0.022(2) 0.049(3) 0.046(3) -0.010(2) 0.007(2) 0.001(2)
C6 0.034(3) 0.047(3) 0.034(2) -0.0060(19) 0.0011(19) 0.005(2)
C7 0.030(2) 0.057(3) 0.034(2) -0.013(2) 0.009(2) -0.003(2)
C8 0.023(2) 0.057(3) 0.034(2) -0.004(2) 0.0057(19) 0.002(2)
C9 0.041(3) 0.041(3) 0.041(2) -0.005(2) 0.003(2) 0.007(2)
C10 0.038(3) 0.031(2) 0.042(2) -0.0001(19) 0.002(2) -0.0016(19)
C11 0.021(2) 0.037(2) 0.036(2) 0.0015(18) 0.0002(18) -0.0097(18)
C12 0.031(2) 0.040(2) 0.044(2) -0.006(2) 0.004(2) -0.0003(19)
C13 0.040(3) 0.044(3) 0.039(2) 0.001(2) 0.012(2) -0.006(2)
C14 0.021(2) 0.045(3) 0.036(2) -0.016(2) -0.0001(18) -0.010(2)
C15 0.055(3) 0.057(3) 0.072(3) -0.028(3) 0.022(3) -0.031(3)
C16 0.049(3) 0.059(3) 0.061(3) -0.031(2) 0.023(2) -0.026(3)
C17 0.040(3) 0.053(3) 0.056(3) -0.005(2) -0.003(2) -0.020(2)
C18 0.029(2) 0.043(3) 0.048(3) -0.001(2) 0.003(2) -0.020(2)
C19 0.038(3) 0.050(3) 0.038(2) 0.000(2) -0.005(2) -0.018(2)
C20 0.033(2) 0.046(3) 0.046(3) -0.002(2) -0.003(2) -0.020(2)
C21 0.032(3) 0.046(3) 0.042(3) -0.001(2) -0.001(2) -0.017(2)
C22 0.052(3) 0.081(3) 0.042(3) -0.002(2) -0.004(2) -0.041(3)
C23 0.044(3) 0.088(4) 0.046(3) -0.006(2) -0.001(2) -0.046(3)
C24 0.032(3) 0.038(3) 0.044(3) -0.004(2) 0.004(2) -0.016(2)
C25 0.042(3) 0.056(3) 0.046(3) 0.004(2) -0.006(2) -0.021(2)
C26 0.028(2) 0.064(3) 0.052(3) 0.009(2) -0.005(2) -0.023(2)
C27 0.033(3) 0.038(3) 0.042(2) 0.000(2) 0.004(2) -0.019(2)
C28 0.038(3) 0.044(3) 0.042(2) 0.0042(19) -0.003(2) -0.015(2)
C29 0.029(2) 0.050(3) 0.051(3) 0.000(2) -0.006(2) -0.014(2)
C30 0.042(3) 0.049(3) 0.045(3) -0.006(2) 0.002(2) -0.019(2)
C31 0.050(3) 0.051(3) 0.044(3) -0.005(2) 0.002(2) -0.021(2)
C32 0.049(3) 0.068(3) 0.038(3) -0.007(2) 0.000(2) -0.031(2)
C33 0.030(2) 0.060(3) 0.034(2) -0.012(2) 0.0019(19) 0.005(2)
C34 0.026(2) 0.040(2) 0.042(2) -0.004(2) 0.012(2) 0.0007(19)
C35 0.024(2) 0.045(3) 0.031(2) -0.0077(19) 0.0068(18) -0.0027(19)
C36 0.036(3) 0.037(2) 0.042(2) -0.0075(19) 0.004(2) 0.0045(19)
C37 0.033(2) 0.033(2) 0.035(2) -0.0027(18) 0.0054(19) -0.0054(19)
C38 0.019(2) 0.033(2) 0.027(2) -0.0040(17) 0.0048(16) -0.0026(17)
C39 0.036(2) 0.031(2) 0.037(2) -0.0127(18) 0.0062(19) -0.0046(19)
C40 0.033(2) 0.039(3) 0.036(2) 0.0024(19) 0.0071(19) -0.009(2)
C41 0.028(2) 0.040(3) 0.033(2) -0.009(2) 0.0006(19) -0.011(2)
C42 0.041(3) 0.055(3) 0.040(3) -0.003(2) 0.001(2) -0.025(2)
C43 0.060(3) 0.049(3) 0.061(3) -0.023(2) 0.026(3) -0.028(2)
C44 0.064(3) 0.061(3) 0.064(3) -0.030(3) 0.023(3) -0.032(3)
C45 0.038(3) 0.047(3) 0.047(3) 0.003(2) 0.005(2) -0.017(2)
C46 0.064(3) 0.109(4) 0.055(3) 0.005(3) -0.012(3) -0.061(3)
C47 0.071(4) 0.136(5) 0.044(3) -0.003(3) 0.003(3) -0.073(4)
C48 0.035(3) 0.063(3) 0.045(3) 0.007(2) -0.011(2) -0.025(2)
C49 0.053(3) 0.088(4) 0.055(3) -0.012(3) -0.001(2) -0.046(3)
C50 0.056(3) 0.087(4) 0.050(3) -0.019(3) 0.005(2) -0.045(3)
C51 0.043(3) 0.058(3) 0.040(3) 0.003(2) -0.007(2) -0.032(2)
C52 0.040(3) 0.066(3) 0.055(3) -0.014(2) 0.002(2) -0.033(2)
C53 0.045(3) 0.065(3) 0.050(3) -0.021(2) 0.012(2) -0.030(2)
C54 0.035(3) 0.043(3) 0.046(3) -0.002(2) 0.002(2) -0.022(2)
C55 0.096(4) 0.153(5) 0.051(3) -0.017(3) -0.001(3) -0.100(4)
C56 0.093(4) 0.171(6) 0.041(3) 0.001(3) -0.001(3) -0.100(4)
C57 0.040(3) 0.042(3) 0.065(3) -0.020(2) 0.011(2) -0.021(2)
C58 0.033(3) 0.043(3) 0.053(3) -0.018(2) 0.009(2) -0.010(2)
C59 0.040(3) 0.045(3) 0.047(3) -0.008(2) 0.008(2) -0.023(2)
C60 0.027(2) 0.037(3) 0.051(3) -0.008(2) 0.006(2) -0.012(2)
C61 0.022(2) 0.040(2) 0.035(2) -0.0111(19) 0.0058(18) -0.0040(18)
C62 0.038(3) 0.049(3) 0.041(2) -0.006(2) -0.001(2) 0.006(2)
C63 0.042(3) 0.068(3) 0.033(2) -0.011(2) 0.004(2) 0.005(2)
C64 0.043(3) 0.058(3) 0.028(2) -0.014(2) 0.002(2) -0.002(2)

loop_
_atom_type_symbol
_atom_type_description
_atom_type_scat_dispersion_real
_atom_type_scat_dispersion_imag
_atom_type_scat_source
C C 0.0033 0.0016 'International Tables Vol C Tables 4.2.6.8 and 6.1.1.4'
H H 0.0000 0.0000 'International Tables Vol C Tables 4.2.6.8 and 6.1.1.4'
Mn Mn 0.3368 0.7283 'International Tables Vol C Tables 4.2.6.8 and 6.1.1.4'
N N 0.0061 0.0033 'International Tables Vol C Tables 4.2.6.8 and 6.1.1.4'
O O 0.0106 0.0060 'International Tables Vol C Tables 4.2.6.8 and 6.1.1.4'

loop_
_geom_angle_atom_site_label_1
_geom_angle_atom_site_label_2
_geom_angle_atom_site_label_3
_geom_angle
_geom_angle_site_symmetry_1
_geom_angle_site_symmetry_3
O6 Mn1 O2 111.50(11) . .
O6 Mn1 N4 88.77(12) . .
O2 Mn1 N4 83.82(12) . .
O6 Mn1 N5 92.13(12) . .
O2 Mn1 N5 96.05(12) . .
N4 Mn1 N5 179.08(12) . .
O6 Mn1 O10 91.60(11) . .
O2 Mn1 O10 155.64(9) . .
N4 Mn1 O10 89.25(13) . .
N5 Mn1 O10 90.50(13) . .
O6 Mn1 O9 148.85(9) . .
O2 Mn1 O9 99.49(10) . .
N4 Mn1 O9 91.48(13) . .
N5 Mn1 O9 87.64(13) . .
O10 Mn1 O9 57.26(10) . .
O6 Mn1 C60 120.13(12) . .
O2 Mn1 C60 127.96(12) . .
N4 Mn1 C60 90.88(14) . .
N5 Mn1 C60 88.49(14) . .
O10 Mn1 C60 28.54(10) . .
O9 Mn1 C60 28.72(10) . .
O1 Mn2 O7 112.07(11) 2_466 2_466
O1 Mn2 N1 90.08(12) 2_466 1_565
O7 Mn2 N1 97.60(12) 2_466 1_565
O1 Mn2 N8 83.86(12) 2_466 1_356
O7 Mn2 N8 84.47(12) 2_466 1_356
N1 Mn2 N8 173.93(12) 1_565 1_356
O1 Mn2 O5 95.15(11) 2_466 .
O7 Mn2 O5 152.03(10) 2_466 .
N1 Mn2 O5 88.37(12) 1_565 .
N8 Mn2 O5 92.45(13) 1_356 .
O1 Mn2 O4 152.86(9) 2_466 .
O7 Mn2 O4 94.97(10) 2_466 .
N1 Mn2 O4 88.66(13) 1_565 .
N8 Mn2 O4 96.86(13) 1_356 .
O5 Mn2 O4 57.72(10) . .
O1 Mn2 C1 123.80(12) 2_466 .
O7 Mn2 C1 123.88(11) 2_466 .
N1 Mn2 C1 87.73(14) 1_565 .
N8 Mn2 C1 95.87(14) 1_356 .
O5 Mn2 C1 28.67(9) . .
O4 Mn2 C1 29.05(10) . .
C59 N1 C58 105.8(3) . .
C59 N1 Mn2 124.6(3) . 1_545
C58 N1 Mn2 129.6(3) . 1_545
C59 N2 C57 107.7(3) . .
C59 N2 C54 126.0(3) . .
C57 N2 C54 126.2(4) . .
C42 N3 C44 107.0(3) . .
C42 N3 C45 126.5(4) . .
C44 N3 C45 126.5(4) . .
C42 N4 C43 104.6(4) . .
C42 N4 Mn1 125.9(3) . .
C43 N4 Mn1 129.1(3) . .
C17 N5 C16 105.5(4) . .
C17 N5 Mn1 123.7(3) . .
C16 N5 Mn1 130.8(3) . .
C15 N6 C17 106.4(4) . .
C15 N6 C18 127.4(4) . .
C17 N6 C18 126.1(4) . .
C30 N7 C32 107.1(3) . .
C30 N7 C27 125.5(3) . .
C32 N7 C27 127.2(4) . .
C30 N8 C31 105.7(4) . .
C30 N8 Mn2 123.5(3) . 1_754
C31 N8 Mn2 128.5(3) . 1_754
C14 O1 Mn2 139.4(3) . 2_466
C14 O2 Mn1 118.2(2) . .
C5 O3 C8 121.5(3) . .
C1 O4 Mn2 89.7(2) . .
C1 O5 Mn2 91.3(2) . .
C41 O6 Mn1 144.6(3) . .
C41 O7 Mn2 117.4(2) . 2_466
C35 O8 C34 122.2(3) . .
C60 O9 Mn1 87.9(2) . .
C60 O10 Mn1 92.0(2) . .
O5 C1 O4 121.3(3) . .
O5 C1 C2 119.1(3) . .
O4 C1 C2 119.6(3) . .
O5 C1 Mn2 60.05(19) . .
O4 C1 Mn2 61.28(18) . .
C2 C1 Mn2 177.6(3) . .
C7 C2 C3 119.6(4) . .
C7 C2 C1 120.0(3) . .
C3 C2 C1 120.4(3) . .
C2 C3 C4 120.3(4) . .
C2 C3 H3 119.8 . .
C4 C3 H3 119.8 . .
C5 C4 C3 119.0(4) . .
C5 C4 H4 120.5 . .
C3 C4 H4 120.5 . .
C4 C5 C6 121.4(4) . .
C4 C5 O3 124.0(4) . .
C6 C5 O3 114.4(3) . .
C5 C6 C7 118.8(4) . .
C5 C6 H6 120.6 . .
C7 C6 H6 120.6 . .
C2 C7 C6 120.8(4) . .
C2 C7 H7 119.6 . .
C6 C7 H7 119.6 . .
C13 C8 C9 122.0(4) . .
C13 C8 O3 115.5(3) . .
C9 C8 O3 122.1(4) . .
C8 C9 C10 118.3(4) . .
C8 C9 H9 120.9 . .
C10 C9 H9 120.9 . .
C11 C10 C9 121.3(4) . .
C11 C10 H10 119.3 . .
C9 C10 H10 119.3 . .
C10 C11 C12 119.1(3) . .
C10 C11 C14 120.0(3) . .
C12 C11 C14 120.9(3) . .
C11 C12 C13 120.2(4) . .
C11 C12 H12 119.9 . .
C13 C12 H12 119.9 . .
C8 C13 C12 118.9(4) . .
C8 C13 H13 120.5 . .
C12 C13 H13 120.5 . .
O2 C14 O1 124.2(3) . .
O2 C14 C11 118.0(3) . .
O1 C14 C11 117.8(3) . .
N6 C15 C16 107.2(4) . .
N6 C15 H15 126.4 . .
C16 C15 H15 126.4 . .
C15 C16 N5 110.3(4) . .
C15 C16 H16 124.9 . .
N5 C16 H16 124.9 . .
N5 C17 N6 110.6(4) . .
N5 C17 H17 124.7 . .
N6 C17 H17 124.7 . .
C19 C18 C23 120.9(4) . .
C19 C18 N6 119.9(4) . .
C23 C18 N6 119.1(4) . .
C18 C19 C20 120.7(4) . .
C18 C19 H19 119.7 . .
C20 C19 H19 119.7 . .
C19 C20 C21 119.7(4) . .
C19 C20 H20 120.2 . .
C21 C20 H20 120.2 . .
C20 C21 C22 118.1(4) . .
C20 C21 C24 120.8(4) . .
C22 C21 C24 121.1(4) . .
C23 C22 C21 122.1(4) . .
C23 C22 H22 119.0 . .
C21 C22 H22 119.0 . .
C22 C23 C18 118.6(4) . .
C22 C23 H23 120.7 . .
C18 C23 H23 120.7 . .
C25 C24 C29 117.4(4) . .
C25 C24 C21 123.1(4) . .
C29 C24 C21 119.5(4) . .
C24 C25 C26 121.7(4) . .
C24 C25 H25 119.1 . .
C26 C25 H25 119.1 . .
C27 C26 C25 118.9(4) . .
C27 C26 H26 120.6 . .
C25 C26 H26 120.6 . .
C28 C27 C26 121.0(4) . .
C28 C27 N7 119.3(3) . .
C26 C27 N7 119.7(4) . .
C27 C28 C29 119.3(4) . .
C27 C28 H28 120.4 . .
C29 C28 H28 120.4 . .
C28 C29 C24 121.7(4) . .
C28 C29 H29 119.1 . .
C24 C29 H29 119.1 . .
N8 C30 N7 111.1(4) . .
N8 C30 H30 124.5 . .
N7 C30 H30 124.5 . .
C32 C31 N8 109.9(4) . .
C32 C31 H31 125.1 . .
N8 C31 H31 125.1 . .
C31 C32 N7 106.3(4) . .
C31 C32 H32 126.8 . .
N7 C32 H32 126.8 . .
C34 C33 C64 118.4(4) . 2_655
C34 C33 H33 120.8 . .
C64 C33 H33 120.8 2_655 .
C33 C34 C63 121.5(4) . 2_655
C33 C34 O8 115.1(3) . .
C63 C34 O8 123.3(3) 2_655 .
C36 C35 C40 121.0(3) . .
C36 C35 O8 123.5(3) . .
C40 C35 O8 115.4(3) . .
C35 C36 C37 118.6(4) . .
C35 C36 H36 120.7 . .
C37 C36 H36 120.7 . .
C36 C37 C38 121.4(3) . .
C36 C37 H37 119.3 . .
C38 C37 H37 119.3 . .
C39 C38 C37 118.1(3) . .
C39 C38 C41 122.3(3) . .
C37 C38 C41 119.5(3) . .
C40 C39 C38 121.2(3) . .
C40 C39 H39 119.4 . .
C38 C39 H39 119.4 . .
C39 C40 C35 119.6(3) . .
C39 C40 H40 120.2 . .
C35 C40 H40 120.2 . .
O7 C41 O6 123.5(3) . .
O7 C41 C38 118.0(3) . .
O6 C41 C38 118.4(3) . .
N4 C42 N3 112.0(4) . .
N4 C42 H42 124.0 . .
N3 C42 H42 124.0 . .
C44 C43 N4 111.1(4) . .
C44 C43 H43 124.4 . .
N4 C43 H43 124.4 . .
C43 C44 N3 105.3(4) . .
C43 C44 H44 127.4 . .
N3 C44 H44 127.4 . .
C46 C45 C50 120.5(4) . .
C46 C45 N3 119.2(4) . .
C50 C45 N3 120.3(4) . .
C45 C46 C47 119.4(4) . .
C45 C46 H46 120.3 . .
C47 C46 H46 120.3 . .
C48 C47 C46 121.1(4) . .
C48 C47 H47 119.4 . .
C46 C47 H47 119.4 . .
C47 C48 C49 118.0(4) . .
C47 C48 C51 120.9(4) . .
C49 C48 C51 121.2(4) . .
C50 C49 C48 121.7(4) . .
C50 C49 H49 119.2 . .
C48 C49 H49 119.2 . .
C49 C50 C45 119.3(4) . .
C49 C50 H50 120.4 . .
C45 C50 H50 120.4 . .
C52 C51 C56 117.9(4) . .
C52 C51 C48 122.2(4) . .
C56 C51 C48 119.8(4) . .
C51 C52 C53 121.8(4) . .
C51 C52 H52 119.1 . .
C53 C52 H52 119.1 . .
C54 C53 C52 119.6(4) . .
C54 C53 H53 120.2 . .
C52 C53 H53 120.2 . .
C53 C54 C55 119.8(4) . .
C53 C54 N2 120.3(4) . .
C55 C54 N2 119.9(4) . .
C54 C55 C56 120.1(4) . .
C54 C55 H55 119.9 . .
C56 C55 H55 119.9 . .
C55 C56 C51 120.6(5) . .
C55 C56 H56 119.7 . .
C51 C56 H56 119.7 . .
C58 C57 N2 105.6(4) . .
C58 C57 H57 127.2 . .
N2 C57 H57 127.2 . .
C57 C58 N1 110.7(4) . .
C57 C58 H58 124.6 . .
N1 C58 H58 124.6 . .
N1 C59 N2 110.2(4) . .
N1 C59 H59 124.9 . .
N2 C59 H59 124.9 . .
O10 C60 O9 122.7(4) . .
O10 C60 C61 118.3(4) . .
O9 C60 C61 119.0(3) . .
O10 C60 Mn1 59.4(2) . .
O9 C60 Mn1 63.33(19) . .
C61 C60 Mn1 177.4(3) . .
C62 C61 C64 118.1(3) . .
C62 C61 C60 121.0(3) . .
C64 C61 C60 120.9(3) . .
C61 C62 C63 121.9(4) . .
C61 C62 H62 119.1 . .
C63 C62 H62 119.1 . .
C62 C63 C34 118.2(4) . 2_655
C62 C63 H63 120.9 . .
C34 C63 H63 120.9 2_655 .
C33 C64 C61 121.8(4) 2_655 .
C33 C64 H64 119.1 2_655 .
C61 C64 H64 119.1 . .

loop_
_geom_bond_atom_site_label_1
_geom_bond_atom_site_label_2
_geom_bond_distance
_geom_bond_site_symmetry_2
Mn1 O6 2.147(3) .
Mn1 O2 2.170(3) .
Mn1 N4 2.217(4) .
Mn1 N5 2.229(4) .
Mn1 O10 2.261(3) .
Mn1 O9 2.346(3) .
Mn1 C60 2.624(4) .
Mn2 O1 2.141(3) 2_466
Mn2 O7 2.165(3) 2_466
Mn2 N1 2.246(4) 1_565
Mn2 N8 2.254(4) 1_356
Mn2 O5 2.268(3) .
Mn2 O4 2.295(3) .
Mn2 C1 2.617(4) .
N1 C59 1.322(4) .
N1 C58 1.374(5) .
N1 Mn2 2.246(4) 1_545
N2 C59 1.369(5) .
N2 C57 1.372(5) .
N2 C54 1.444(5) .
N3 C42 1.361(5) .
N3 C44 1.383(5) .
N3 C45 1.449(5) .
N4 C42 1.311(4) .
N4 C43 1.389(5) .
N5 C17 1.326(5) .
N5 C16 1.346(5) .
N6 C15 1.342(5) .
N6 C17 1.363(5) .
N6 C18 1.443(5) .
N7 C30 1.352(5) .
N7 C32 1.375(4) .
N7 C27 1.440(4) .
N8 C30 1.316(4) .
N8 C31 1.380(5) .
N8 Mn2 2.253(4) 1_754
O1 C14 1.252(4) .
O1 Mn2 2.141(3) 2_466
O2 C14 1.254(4) .
O3 C5 1.406(4) .
O3 C8 1.406(4) .
O4 C1 1.271(4) .
O5 C1 1.256(4) .
O6 C41 1.257(4) .
O7 C41 1.255(4) .
O7 Mn2 2.165(3) 2_466
O8 C35 1.392(4) .
O8 C34 1.389(4) .
O9 C60 1.262(4) .
O10 C60 1.255(4) .
C1 C2 1.501(5) .
C2 C7 1.361(5) .
C2 C3 1.372(5) .
C3 C4 1.390(5) .
C3 H3 0.9300 .
C4 C5 1.364(5) .
C4 H4 0.9300 .
C5 C6 1.363(5) .
C6 C7 1.389(5) .
C6 H6 0.9300 .
C7 H7 0.9300 .
C8 C13 1.362(5) .
C8 C9 1.388(5) .
C9 C10 1.388(5) .
C9 H9 0.9300 .
C10 C11 1.379(5) .
C10 H10 0.9300 .
C11 C12 1.390(5) .
C11 C14 1.513(5) .
C12 C13 1.405(5) .
C12 H12 0.9300 .
C13 H13 0.9300 .
C15 C16 1.348(5) .
C15 H15 0.9300 .
C16 H16 0.9300 .
C17 H17 0.9300 .
C18 C19 1.371(5) .
C18 C23 1.391(5) .
C19 C20 1.394(5) .
C19 H19 0.9300 .
C20 C21 1.404(5) .
C20 H20 0.9300 .
C21 C22 1.403(5) .
C21 C24 1.488(5) .
C22 C23 1.379(5) .
C22 H22 0.9300 .
C23 H23 0.9300 .
C24 C25 1.395(5) .
C24 C29 1.394(5) .
C25 C26 1.378(5) .
C25 H25 0.9300 .
C26 C27 1.386(5) .
C26 H26 0.9300 .
C27 C28 1.376(5) .
C28 C29 1.377(5) .
C28 H28 0.9300 .
C29 H29 0.9300 .
C30 H30 0.9300 .
C31 C32 1.345(5) .
C31 H31 0.9300 .
C32 H32 0.9300 .
C33 C34 1.379(5) .
C33 C64 1.379(5) 2_655
C33 H33 0.9300 .
C34 C63 1.385(5) 2_655
C35 C36 1.379(5) .
C35 C40 1.376(5) .
C36 C37 1.384(5) .
C36 H36 0.9300 .
C37 C38 1.390(4) .
C37 H37 0.9300 .
C38 C39 1.382(5) .
C38 C41 1.505(5) .
C39 C40 1.374(5) .
C39 H39 0.9300 .
C40 H40 0.9300 .
C42 H42 0.9300 .
C43 C44 1.349(6) .
C43 H43 0.9300 .
C44 H44 0.9300 .
C45 C46 1.370(6) .
C45 C50 1.375(6) .
C46 C47 1.391(6) .
C46 H46 0.9300 .
C47 C48 1.375(6) .
C47 H47 0.9300 .
C48 C49 1.384(5) .
C48 C51 1.504(5) .
C49 C50 1.376(5) .
C49 H49 0.9300 .
C50 H50 0.9300 .
C51 C52 1.369(5) .
C51 C56 1.384(6) .
C52 C53 1.384(5) .
C52 H52 0.9300 .
C53 C54 1.369(5) .
C53 H53 0.9300 .
C54 C55 1.369(6) .
C55 C56 1.390(6) .
C55 H55 0.9300 .
C56 H56 0.9300 .
C57 C58 1.351(5) .
C57 H57 0.9300 .
C58 H58 0.9300 .
C59 H59 0.9300 .
C60 C61 1.512(5) .
C61 C62 1.376(5) .
C61 C64 1.385(5) .
C62 C63 1.385(5) .
C62 H62 0.9300 .
C63 C34 1.385(5) 2_655
C63 H63 0.9300 .
C64 C33 1.379(5) 2_655
C64 H64 0.9300 .

loop_
_geom_torsion_atom_site_label_1
_geom_torsion_atom_site_label_2
_geom_torsion_atom_site_label_3
_geom_torsion_atom_site_label_4
_geom_torsion
_geom_torsion_site_symmetry_1
_geom_torsion_site_symmetry_4
O6 Mn1 N4 C42 -111.0(3) . .
O2 Mn1 N4 C42 0.8(3) . .
N5 Mn1 N4 C42 83(9) . .
O10 Mn1 N4 C42 157.4(3) . .
O9 Mn1 N4 C42 100.2(3) . .
C60 Mn1 N4 C42 128.9(3) . .
O6 Mn1 N4 C43 60.3(3) . .
O2 Mn1 N4 C43 172.0(3) . .
N5 Mn1 N4 C43 -106(9) . .
O10 Mn1 N4 C43 -31.3(3) . .
O9 Mn1 N4 C43 -88.6(3) . .
C60 Mn1 N4 C43 -59.8(4) . .
O6 Mn1 N5 C17 -71.3(3) . .
O2 Mn1 N5 C17 176.8(3) . .
N4 Mn1 N5 C17 95(9) . .
O10 Mn1 N5 C17 20.3(3) . .
O9 Mn1 N5 C17 77.5(3) . .
C60 Mn1 N5 C17 48.8(3) . .
O6 Mn1 N5 C16 109.8(4) . .
O2 Mn1 N5 C16 -2.0(4) . .
N4 Mn1 N5 C16 -84(9) . .
O10 Mn1 N5 C16 -158.5(4) . .
O9 Mn1 N5 C16 -101.3(4) . .
C60 Mn1 N5 C16 -130.1(4) . .
O6 Mn1 O2 C14 -24.8(3) . .
N4 Mn1 O2 C14 -111.0(3) . .
N5 Mn1 O2 C14 69.9(3) . .
O10 Mn1 O2 C14 174.7(3) . .
O9 Mn1 O2 C14 158.5(3) . .
C60 Mn1 O2 C14 162.7(3) . .
O1 Mn2 O4 C1 -0.2(4) 2_466 .
O7 Mn2 O4 C1 174.7(2) 2_466 .
N1 Mn2 O4 C1 -87.7(2) 1_565 .
N8 Mn2 O4 C1 89.7(2) 1_356 .
O5 Mn2 O4 C1 1.2(2) . .
O1 Mn2 O5 C1 178.2(2) 2_466 .
O7 Mn2 O5 C1 -14.9(4) 2_466 .
N1 Mn2 O5 C1 88.3(2) 1_565 .
N8 Mn2 O5 C1 -97.8(2) 1_356 .
O4 Mn2 O5 C1 -1.2(2) . .
O2 Mn1 O6 C41 101.8(4) . .
N4 Mn1 O6 C41 -175.3(4) . .
N5 Mn1 O6 C41 4.5(4) . .
O10 Mn1 O6 C41 -86.1(4) . .
O9 Mn1 O6 C41 -84.5(5) . .
C60 Mn1 O6 C41 -85.0(5) . .
O6 Mn1 O9 C60 -1.0(3) . .
O2 Mn1 O9 C60 173.1(2) . .
N4 Mn1 O9 C60 89.1(2) . .
N5 Mn1 O9 C60 -91.2(2) . .
O10 Mn1 O9 C60 1.0(2) . .
O6 Mn1 O10 C60 178.0(2) . .
O2 Mn1 O10 C60 -20.0(4) . .
N4 Mn1 O10 C60 -93.2(2) . .
N5 Mn1 O10 C60 85.9(2) . .
O9 Mn1 O10 C60 -1.0(2) . .
Mn2 O5 C1 O4 2.1(4) . .
Mn2 O5 C1 C2 -177.5(3) . .
Mn2 O4 C1 O5 -2.1(4) . .
Mn2 O4 C1 C2 177.5(3) . .
O1 Mn2 C1 O5 -2.2(3) 2_466 .
O7 Mn2 C1 O5 171.6(2) 2_466 .
N1 Mn2 C1 O5 -90.7(2) 1_565 .
N8 Mn2 C1 O5 84.4(2) 1_356 .
O4 Mn2 C1 O5 177.9(4) . .
O1 Mn2 C1 O4 179.9(2) 2_466 .
O7 Mn2 C1 O4 -6.3(3) 2_466 .
N1 Mn2 C1 O4 91.3(2) 1_565 .
N8 Mn2 C1 O4 -93.6(2) 1_356 .
O5 Mn2 C1 O4 -177.9(4) . .
O1 Mn2 C1 C2 67(7) 2_466 .
O7 Mn2 C1 C2 -119(7) 2_466 .
N1 Mn2 C1 C2 -21(7) 1_565 .
N8 Mn2 C1 C2 154(7) 1_356 .
O5 Mn2 C1 C2 69(7) . .
O4 Mn2 C1 C2 -113(7) . .
O5 C1 C2 C7 175.2(4) . .
O4 C1 C2 C7 -4.4(6) . .
Mn2 C1 C2 C7 107(7) . .
O5 C1 C2 C3 -5.8(6) . .
O4 C1 C2 C3 174.6(4) . .
Mn2 C1 C2 C3 -74(7) . .
C7 C2 C3 C4 0.7(6) . .
C1 C2 C3 C4 -178.4(4) . .
C2 C3 C4 C5 -0.5(7) . .
C3 C4 C5 C6 -0.8(7) . .
C3 C4 C5 O3 174.4(4) . .
C8 O3 C5 C4 32.1(6) . .
C8 O3 C5 C6 -152.4(4) . .
C4 C5 C6 C7 1.9(6) . .
O3 C5 C6 C7 -173.8(4) . .
C3 C2 C7 C6 0.5(6) . .
C1 C2 C7 C6 179.5(4) . .
C5 C6 C7 C2 -1.7(6) . .
C5 O3 C8 C13 -150.1(4) . .
C5 O3 C8 C9 36.6(6) . .
C13 C8 C9 C10 2.6(6) . .
O3 C8 C9 C10 175.4(4) . .
C8 C9 C10 C11 -1.4(6) . .
C9 C10 C11 C12 -0.6(6) . .
C9 C10 C11 C14 178.4(4) . .
C10 C11 C12 C13 1.5(6) . .
C14 C11 C12 C13 -177.5(4) . .
C9 C8 C13 C12 -1.7(6) . .
O3 C8 C13 C12 -175.0(4) . .
C11 C12 C13 C8 -0.4(6) . .
Mn1 O2 C14 O1 -16.5(5) . .
Mn1 O2 C14 C11 163.7(2) . .
Mn2 O1 C14 O2 104.1(4) 2_466 .
Mn2 O1 C14 C11 -76.1(5) 2_466 .
C10 C11 C14 O2 168.0(4) . .
C12 C11 C14 O2 -13.1(5) . .
C10 C11 C14 O1 -11.9(5) . .
C12 C11 C14 O1 167.1(4) . .
C17 N6 C15 C16 -0.7(5) . .
C18 N6 C15 C16 176.2(4) . .
N6 C15 C16 N5 0.3(5) . .
C17 N5 C16 C15 0.2(5) . .
Mn1 N5 C16 C15 179.2(3) . .
C16 N5 C17 N6 -0.7(5) . .
Mn1 N5 C17 N6 -179.7(2) . .
C15 N6 C17 N5 0.9(5) . .
C18 N6 C17 N5 -176.1(3) . .
C15 N6 C18 C19 35.3(6) . .
C17 N6 C18 C19 -148.4(4) . .
C15 N6 C18 C23 -145.5(4) . .
C17 N6 C18 C23 30.8(6) . .
C23 C18 C19 C20 2.1(6) . .
N6 C18 C19 C20 -178.7(3) . .
C18 C19 C20 C21 -2.3(6) . .
C19 C20 C21 C22 0.8(6) . .
C19 C20 C21 C24 -178.0(3) . .
C20 C21 C22 C23 0.9(6) . .
C24 C21 C22 C23 179.7(4) . .
C21 C22 C23 C18 -1.1(7) . .
C19 C18 C23 C22 -0.4(6) . .
N6 C18 C23 C22 -179.6(4) . .
C20 C21 C24 C25 28.7(6) . .
C22 C21 C24 C25 -150.1(4) . .
C20 C21 C24 C29 -152.7(4) . .
C22 C21 C24 C29 28.5(6) . .
C29 C24 C25 C26 -1.2(6) . .
C21 C24 C25 C26 177.4(4) . .
C24 C25 C26 C27 1.1(6) . .
C25 C26 C27 C28 -0.6(6) . .
C25 C26 C27 N7 178.6(4) . .
C30 N7 C27 C28 143.4(4) . .
C32 N7 C27 C28 -30.0(6) . .
C30 N7 C27 C26 -35.8(6) . .
C32 N7 C27 C26 150.8(4) . .
C26 C27 C28 C29 0.2(6) . .
N7 C27 C28 C29 -179.0(3) . .
C27 C28 C29 C24 -0.3(6) . .
C25 C24 C29 C28 0.8(6) . .
C21 C24 C29 C28 -177.9(4) . .
C31 N8 C30 N7 -0.2(5) . .
Mn2 N8 C30 N7 163.7(2) 1_754 .
C32 N7 C30 N8 -0.1(5) . .
C27 N7 C30 N8 -174.6(3) . .
C30 N8 C31 C32 0.4(5) . .
Mn2 N8 C31 C32 -162.4(3) 1_754 .
N8 C31 C32 N7 -0.5(5) . .
C30 N7 C32 C31 0.3(4) . .
C27 N7 C32 C31 174.7(4) . .
C64 C33 C34 C63 -2.1(6) 2_655 2_655
C64 C33 C34 O8 174.3(4) 2_655 .
C35 O8 C34 C33 143.0(4) . .
C35 O8 C34 C63 -40.7(6) . 2_655
C34 O8 C35 C36 -24.7(6) . .
C34 O8 C35 C40 159.6(4) . .
C40 C35 C36 C37 -1.2(6) . .
O8 C35 C36 C37 -176.6(4) . .
C35 C36 C37 C38 1.5(6) . .
C36 C37 C38 C39 0.0(6) . .
C36 C37 C38 C41 -179.5(4) . .
C37 C38 C39 C40 -1.9(6) . .
C41 C38 C39 C40 177.6(4) . .
C38 C39 C40 C35 2.3(6) . .
C36 C35 C40 C39 -0.7(6) . .
O8 C35 C40 C39 175.1(3) . .
Mn2 O7 C41 O6 21.4(5) 2_466 .
Mn2 O7 C41 C38 -158.1(2) 2_466 .
Mn1 O6 C41 O7 -106.9(5) . .
Mn1 O6 C41 C38 72.6(5) . .
C39 C38 C41 O7 16.8(6) . .
C37 C38 C41 O7 -163.7(4) . .
C39 C38 C41 O6 -162.6(4) . .
C37 C38 C41 O6 16.8(5) . .
C43 N4 C42 N3 1.0(5) . .
Mn1 N4 C42 N3 174.0(2) . .
C44 N3 C42 N4 -2.0(5) . .
C45 N3 C42 N4 -178.4(3) . .
C42 N4 C43 C44 0.4(5) . .
Mn1 N4 C43 C44 -172.3(3) . .
N4 C43 C44 N3 -1.6(5) . .
C42 N3 C44 C43 2.2(5) . .
C45 N3 C44 C43 178.6(4) . .
C42 N3 C45 C46 -29.5(6) . .
C44 N3 C45 C46 154.8(4) . .
C42 N3 C45 C50 151.1(4) . .
C44 N3 C45 C50 -24.6(6) . .
C50 C45 C46 C47 -1.8(7) . .
N3 C45 C46 C47 178.8(4) . .
C45 C46 C47 C48 0.8(8) . .
C46 C47 C48 C49 0.8(8) . .
C46 C47 C48 C51 -179.9(4) . .
C47 C48 C49 C50 -1.4(7) . .
C51 C48 C49 C50 179.2(4) . .
C48 C49 C50 C45 0.5(7) . .
C46 C45 C50 C49 1.2(7) . .
N3 C45 C50 C49 -179.4(4) . .
C47 C48 C51 C52 13.1(7) . .
C49 C48 C51 C52 -167.5(4) . .
C47 C48 C51 C56 -163.4(5) . .
C49 C48 C51 C56 16.0(7) . .
C56 C51 C52 C53 -2.5(7) . .
C48 C51 C52 C53 -179.0(4) . .
C51 C52 C53 C54 -0.4(7) . .
C52 C53 C54 C55 1.7(7) . .
C52 C53 C54 N2 179.9(3) . .
C59 N2 C54 C53 -148.8(4) . .
C57 N2 C54 C53 30.1(6) . .
C59 N2 C54 C55 29.3(6) . .
C57 N2 C54 C55 -151.8(4) . .
C53 C54 C55 C56 -0.2(8) . .
N2 C54 C55 C56 -178.3(5) . .
C54 C55 C56 C51 -2.8(9) . .
C52 C51 C56 C55 4.0(8) . .
C48 C51 C56 C55 -179.3(5) . .
C59 N2 C57 C58 -0.6(4) . .
C54 N2 C57 C58 -179.7(3) . .
N2 C57 C58 N1 0.6(5) . .
C59 N1 C58 C57 -0.4(5) . .
Mn2 N1 C58 C57 178.7(3) 1_545 .
C58 N1 C59 N2 -0.1(4) . .
Mn2 N1 C59 N2 -179.2(2) 1_545 .
C57 N2 C59 N1 0.4(5) . .
C54 N2 C59 N1 179.5(3) . .
Mn1 O10 C60 O9 1.8(4) . .
Mn1 O10 C60 C61 -178.7(3) . .
Mn1 O9 C60 O10 -1.7(4) . .
Mn1 O9 C60 C61 178.7(3) . .
O6 Mn1 C60 O10 -2.3(3) . .
O2 Mn1 C60 O10 169.7(2) . .
N4 Mn1 C60 O10 86.8(2) . .
N5 Mn1 C60 O10 -93.8(2) . .
O9 Mn1 C60 O10 178.3(4) . .
O6 Mn1 C60 O9 179.4(2) . .
O2 Mn1 C60 O9 -8.6(3) . .
N4 Mn1 C60 O9 -91.5(2) . .
N5 Mn1 C60 O9 87.8(2) . .
O10 Mn1 C60 O9 -178.3(4) . .
O6 Mn1 C60 C61 25(7) . .
O2 Mn1 C60 C61 -163(7) . .
N4 Mn1 C60 C61 114(7) . .
N5 Mn1 C60 C61 -66(7) . .
O10 Mn1 C60 C61 27(7) . .
O9 Mn1 C60 C61 -154(7) . .
O10 C60 C61 C62 -3.6(6) . .
O9 C60 C61 C62 176.0(4) . .
Mn1 C60 C61 C62 -30(7) . .
O10 C60 C61 C64 177.2(4) . .
O9 C60 C61 C64 -3.3(6) . .
Mn1 C60 C61 C64 150(7) . .
C64 C61 C62 C63 0.9(6) . .
C60 C61 C62 C63 -178.4(4) . .
C61 C62 C63 C34 -0.9(7) . 2_655
C62 C61 C64 C33 0.7(6) . 2_655
C60 C61 C64 C33 180.0(4) . 2_655

loop_
_platon_squeeze_void_nr
_platon_squeeze_void_average_x
_platon_squeeze_void_average_y
_platon_squeeze_void_average_z
_platon_squeeze_void_volume
_platon_squeeze_void_count_electrons
_platon_squeeze_void_content
1 0.000 -0.005 0.005 961 293 ' '
